data_2238346
loop_
_publ_author_name
'Grossie, David'
'Harrison, Leanna'
'Turnbull, Kenneth'

_publ_section_title
;
 3-{5-Bromo-2-[(triphenylphosphanylidene)amino]phenyl}-4,5-dihydro-1,2,3-oxadiazol-3-ylium-5-olate
;
_journal_coeditor_code GG2120
_journal_issue 8
_journal_name_full 'Acta Crystallographica Section E'
_journal_page_first o1196
_journal_paper_doi 10.1107/S1600536813017765
_journal_volume 69
_journal_year 2013
_chemical_formula_iupac 'C26 H19 Br1 N3 O2 P1'
_chemical_formula_moiety 'C26 H19 Br1 N3 O2 P1'
_chemical_formula_sum 'C26 H19 Br N3 O2 P'
_chemical_formula_weight 516.33
_chemical_name_systematic
3-{5-Bromo-2-[(triphenylphosphanylidene)amino]phenyl}-4,5-dihydro-1,2,3-oxadiazol-3-ylium-5-olate
_space_group_IT_number 14
_symmetry_cell_setting monoclinic
_symmetry_space_group_name_Hall '-P 2yn'
_symmetry_space_group_name_H-M 'P 1 21/n 1'
_atom_sites_solution_hydrogens geom
_atom_sites_solution_primary direct
_cell_angle_alpha 90
_cell_angle_beta 95.449(2)
_cell_angle_gamma 90
_cell_formula_units_Z 4
_cell_length_a 7.5207(8)
_cell_length_b 13.8672(15)
_cell_length_c 21.816(2)
_cell_measurement_reflns_used 8702
_cell_measurement_temperature 173
_cell_measurement_theta_max 60
_cell_measurement_theta_min 5
_cell_volume 2264.9(4)
_computing_cell_refinement 'SAINT (Bruker, 2006)'
_computing_data_collection 'APEX2 (Bruker, 2006)'
_computing_data_reduction 'SAINT (Bruker, 2006)'
_computing_molecular_graphics 'CAMERON (Watkin <i>et al.</i>, 1996)'
_computing_publication_material 'CRYSTALS (Betteridge <i>et al.</i>, 2003)'
_computing_structure_refinement 'CRYSTALS (Betteridge <i>et al.</i>, 2003)'
_computing_structure_solution 'SIR92 (Altomare <i>et al.</i>, 1994)'
_diffrn_ambient_temperature 173
_diffrn_measured_fraction_theta_full 0.997
_diffrn_measured_fraction_theta_max 0.948
_diffrn_measurement_device Area
_diffrn_measurement_device_type 'Bruker Kappa APEXII'
_diffrn_measurement_method \w
_diffrn_radiation_monochromator graphite
_diffrn_radiation_type 'Mo K\a'
_diffrn_radiation_wavelength 0.71073
_diffrn_reflns_av_R_equivalents 0.029
_diffrn_reflns_limit_h_max 10
_diffrn_reflns_limit_h_min -10
_diffrn_reflns_limit_k_max 19
_diffrn_reflns_limit_k_min -19
_diffrn_reflns_limit_l_max 30
_diffrn_reflns_limit_l_min -30
_diffrn_reflns_number 46513
_diffrn_reflns_theta_full 29.709
_diffrn_reflns_theta_max 31.272
_diffrn_reflns_theta_min 1.742
_diffrn_standards_number 0
_exptl_absorpt_coefficient_mu 1.915
_exptl_absorpt_correction_T_max 0.58
_exptl_absorpt_correction_T_min 0.50
_exptl_absorpt_correction_type multi-scan
_exptl_absorpt_process_details '(SADABS; Siemens, 1996)'
_exptl_crystal_colour yellow
_exptl_crystal_density_diffrn 1.514
_exptl_crystal_density_method 'not measured'
_exptl_crystal_description block
_exptl_crystal_F_000 1048
_exptl_crystal_size_max 0.43
_exptl_crystal_size_mid 0.30
_exptl_crystal_size_min 0.28
_refine_diff_density_max 0.86
_refine_diff_density_min -0.48
_refine_ls_extinction_method None
_refine_ls_goodness_of_fit_ref 0.9188
_refine_ls_hydrogen_treatment constr
_refine_ls_matrix_type full
_refine_ls_number_parameters 298
_refine_ls_number_reflns 6964
_refine_ls_number_restraints 0
_refine_ls_R_factor_all 0.0370
_refine_ls_R_factor_gt 0.0290
_refine_ls_shift/su_max 0.0020523
_refine_ls_shift/su_mean 0.0000636
_refine_ls_structure_factor_coef Fsqd
_refine_ls_weighting_details
;
 Method= Modified Sheldrick
 w=1/[\s^2^(F^2^) + ( 0.04P)^2^ + 1.42P] ,where P=(max(Fo^2^,0) + 2Fc^2^)/3
;
_refine_ls_weighting_scheme calc
_refine_ls_wR_factor_all 0.0736
_refine_ls_wR_factor_gt 0.0711
_refine_ls_wR_factor_ref 0.0736
_reflns_number_gt 5914
_reflns_number_total 6964
_reflns_threshold_expression I>2.0\s(I)
_cod_data_source_file gg2120.cif
_cod_data_source_block I
_cod_original_sg_symbol_H-M 'P 21/n '
_cod_original_formula_sum 'C26 H19 Br1 N3 O2 P1'
_cod_database_code 2238346
_cod_database_fobs_code 2238346

loop_
_symmetry_equiv_pos_as_xyz
x,y,z
-x,-y,-z
-x+1/2,y+1/2,-z+1/2
x+1/2,-y+1/2,z+1/2

loop_
_atom_site_type_symbol
_atom_site_label
_atom_site_fract_x
_atom_site_fract_y
_atom_site_fract_z
_atom_site_U_iso_or_equiv
_atom_site_adp_type
_atom_site_occupancy
Br Br35 0.226245(18) 0.622503(11) 0.439272(7) 0.0272 Uani 1.0000
C C35 0.45423(17) 0.65812(10) 0.47685(6) 0.0192 Uani 1.0000
C C36 0.55726(17) 0.72268(9) 0.44721(6) 0.0179 Uani 1.0000
C C31 0.72208(16) 0.74960(9) 0.47645(6) 0.0159 Uani 1.0000
N N3 0.83407(14) 0.81101(8) 0.44354(5) 0.0172 Uani 1.0000
C C4 0.93052(19) 0.88673(10) 0.46540(7) 0.0209 Uani 1.0000
C C5 1.02656(19) 0.91890(10) 0.41683(7) 0.0233 Uani 1.0000
O O5 1.13573(15) 0.98178(8) 0.41029(6) 0.0315 Uani 1.0000
O O1 0.97050(15) 0.85637(8) 0.36779(5) 0.0261 Uani 1.0000
N N2 0.85054(17) 0.78868(9) 0.38551(6) 0.0231 Uani 1.0000
C C32 0.78948(17) 0.71586(9) 0.53535(6) 0.0165 Uani 1.0000
N N37 0.95384(15) 0.74604(8) 0.55906(5) 0.0194 Uani 1.0000
P P38 1.05534(4) 0.74521(2) 0.625347(15) 0.0158 Uani 1.0000
C C81 1.21291(17) 0.84316(9) 0.62612(6) 0.0177 Uani 1.0000
C C82 1.22728(19) 0.91448(11) 0.67099(7) 0.0248 Uani 1.0000
C C83 1.3422(2) 0.99241(12) 0.66550(8) 0.0301 Uani 1.0000
C C84 1.44642(19) 0.99724(11) 0.61692(8) 0.0290 Uani 1.0000
C C85 1.4353(2) 0.92545(11) 0.57256(8) 0.0280 Uani 1.0000
C C86 1.3175(2) 0.84922(10) 0.57645(7) 0.0238 Uani 1.0000
C C61 1.18310(17) 0.63657(9) 0.64233(6) 0.0180 Uani 1.0000
C C62 1.12610(18) 0.55137(10) 0.61256(7) 0.0223 Uani 1.0000
C C63 1.2185(2) 0.46591(11) 0.62551(8) 0.0264 Uani 1.0000
C C64 1.3693(2) 0.46523(11) 0.66730(7) 0.0265 Uani 1.0000
C C65 1.4274(2) 0.54983(11) 0.69687(7) 0.0263 Uani 1.0000
C C66 1.33492(19) 0.63547(10) 0.68462(7) 0.0227 Uani 1.0000
C C71 0.91867(17) 0.76109(10) 0.68830(6) 0.0179 Uani 1.0000
C C72 0.81337(19) 0.84392(10) 0.68936(7) 0.0225 Uani 1.0000
C C73 0.6995(2) 0.85532(11) 0.73560(7) 0.0260 Uani 1.0000
C C74 0.68674(19) 0.78413(11) 0.77958(6) 0.0247 Uani 1.0000
C C75 0.7890(2) 0.70123(12) 0.77832(7) 0.0272 Uani 1.0000
C C76 0.90552(19) 0.68980(11) 0.73294(7) 0.0244 Uani 1.0000
C C33 0.67735(17) 0.65022(10) 0.56305(6) 0.0190 Uani 1.0000
C C34 0.51400(18) 0.62114(10) 0.53432(6) 0.0196 Uani 1.0000
H H361 0.5190 0.7485 0.4081 0.0233 Uiso 1.0000
H H41 0.9287 0.9095 0.5044 0.0256 Uiso 1.0000
H H821 1.1602 0.9097 0.7057 0.0301 Uiso 1.0000
H H831 1.3474 1.0416 0.6953 0.0364 Uiso 1.0000
H H841 1.5233 1.0489 0.6139 0.0343 Uiso 1.0000
H H851 1.5054 0.9288 0.5384 0.0345 Uiso 1.0000
H H861 1.3078 0.8016 0.5461 0.0291 Uiso 1.0000
H H621 1.0273 0.5523 0.5829 0.0268 Uiso 1.0000
H H631 1.1804 0.4086 0.6056 0.0317 Uiso 1.0000
H H641 1.4308 0.4073 0.6754 0.0314 Uiso 1.0000
H H651 1.5269 0.5494 0.7255 0.0320 Uiso 1.0000
H H661 1.3731 0.6927 0.7041 0.0277 Uiso 1.0000
H H721 0.8187 0.8918 0.6593 0.0263 Uiso 1.0000
H H731 0.6310 0.9122 0.7360 0.0311 Uiso 1.0000
H H741 0.6102 0.7900 0.8110 0.0298 Uiso 1.0000
H H751 0.7780 0.6529 0.8082 0.0338 Uiso 1.0000
H H761 0.9720 0.6334 0.7326 0.0299 Uiso 1.0000
H H331 0.7152 0.6245 0.6017 0.0224 Uiso 1.0000
H H341 0.4431 0.5785 0.5532 0.0248 Uiso 1.0000

loop_
_atom_site_aniso_label
_atom_site_aniso_U_11
_atom_site_aniso_U_22
_atom_site_aniso_U_33
_atom_site_aniso_U_12
_atom_site_aniso_U_13
_atom_site_aniso_U_23
Br35 0.01877(7) 0.03313(9) 0.02875(8) -0.00838(5) -0.00334(5) 0.00226(6)
C35 0.0152(5) 0.0202(6) 0.0220(6) -0.0033(5) 0.0010(4) -0.0017(5)
C36 0.0188(6) 0.0182(6) 0.0167(5) -0.0006(5) 0.0014(4) -0.0003(4)
C31 0.0170(5) 0.0150(5) 0.0164(5) -0.0023(4) 0.0045(4) 0.0006(4)
N3 0.0173(5) 0.0171(5) 0.0175(5) -0.0011(4) 0.0037(4) 0.0016(4)
C4 0.0226(6) 0.0191(6) 0.0212(6) -0.0050(5) 0.0028(5) 0.0023(5)
C5 0.0210(6) 0.0209(6) 0.0287(7) 0.0002(5) 0.0049(5) 0.0058(5)
O5 0.0266(5) 0.0285(5) 0.0405(6) -0.0077(4) 0.0084(5) 0.0106(5)
O1 0.0312(5) 0.0226(5) 0.0267(5) -0.0022(4) 0.0148(4) 0.0027(4)
N2 0.0294(6) 0.0205(5) 0.0209(5) -0.0027(5) 0.0105(5) 0.0004(4)
C32 0.0162(5) 0.0166(5) 0.0169(5) -0.0007(4) 0.0029(4) -0.0007(4)
N37 0.0173(5) 0.0234(5) 0.0171(5) -0.0047(4) 0.0003(4) 0.0017(4)
P38 0.01456(14) 0.01639(14) 0.01647(14) -0.00207(11) 0.00152(11) 0.00093(11)
C81 0.0151(5) 0.0163(5) 0.0213(6) -0.0010(4) 0.0002(4) 0.0015(5)
C82 0.0191(6) 0.0284(7) 0.0265(7) -0.0044(5) 0.0006(5) -0.0063(6)
C83 0.0233(6) 0.0269(7) 0.0391(8) -0.0062(6) -0.0033(6) -0.0099(6)
C84 0.0191(6) 0.0218(7) 0.0453(9) -0.0060(5) -0.0017(6) 0.0023(6)
C85 0.0242(7) 0.0246(7) 0.0365(8) -0.0034(5) 0.0093(6) 0.0052(6)
C86 0.0256(6) 0.0196(6) 0.0272(7) -0.0030(5) 0.0082(5) -0.0005(5)
C61 0.0169(5) 0.0172(6) 0.0204(6) -0.0010(4) 0.0040(5) 0.0010(4)
C62 0.0180(6) 0.0210(6) 0.0281(7) -0.0034(5) 0.0036(5) -0.0023(5)
C63 0.0236(6) 0.0191(6) 0.0376(8) -0.0019(5) 0.0079(6) -0.0024(6)
C64 0.0262(7) 0.0224(6) 0.0321(7) 0.0054(5) 0.0086(6) 0.0054(6)
C65 0.0247(7) 0.0284(7) 0.0254(7) 0.0044(6) 0.0001(5) 0.0036(5)
C66 0.0232(6) 0.0219(6) 0.0224(6) -0.0007(5) -0.0008(5) 0.0003(5)
C71 0.0159(5) 0.0214(6) 0.0164(5) -0.0024(4) 0.0008(4) 0.0010(5)
C72 0.0211(6) 0.0226(6) 0.0243(6) 0.0001(5) 0.0051(5) 0.0038(5)
C73 0.0229(6) 0.0262(7) 0.0298(7) 0.0025(5) 0.0076(6) 0.0006(6)
C74 0.0209(6) 0.0342(7) 0.0194(6) -0.0022(5) 0.0046(5) -0.0010(5)
C75 0.0269(7) 0.0349(8) 0.0202(6) 0.0010(6) 0.0049(5) 0.0086(6)
C76 0.0239(6) 0.0266(7) 0.0231(7) 0.0049(5) 0.0046(5) 0.0069(5)
C33 0.0180(6) 0.0205(6) 0.0185(6) -0.0013(5) 0.0024(5) 0.0029(5)
C34 0.0177(6) 0.0195(6) 0.0221(6) -0.0035(5) 0.0043(5) 0.0013(5)

loop_
_atom_type_symbol
_atom_type_scat_Cromer_Mann_a1
_atom_type_scat_Cromer_Mann_a2
_atom_type_scat_Cromer_Mann_a3
_atom_type_scat_Cromer_Mann_a4
_atom_type_scat_Cromer_Mann_b1
_atom_type_scat_Cromer_Mann_b2
_atom_type_scat_Cromer_Mann_b3
_atom_type_scat_Cromer_Mann_b4
_atom_type_scat_Cromer_Mann_c
_atom_type_scat_dispersion_real
_atom_type_scat_dispersion_imag
_atom_type_scat_source
C 2.3100 1.0200 1.5886 0.8650 20.8439 10.2075 0.5687 51.6512 0.2156 0.0033 0.0016 'International Tables Vol C 4.2.6.8 and 6.1.1.4'
H 0.4930 0.3229 0.1402 0.0408 10.5109 26.1257 3.1424 57.7998 0.0030 0.0000 0.0000 'International Tables Vol C 4.2.6.8 and 6.1.1.4'
Br 17.1789 5.2358 5.6377 3.9851 2.1723 16.5796 0.2609 41.4328 2.9557 -0.2901 2.4595 'International Tables Vol C 4.2.6.8 and 6.1.1.4'
N 12.2126 3.1322 2.0125 1.1663 0.0057 9.8933 28.9975 0.5826 -11.5290 0.0061 0.0033 'International Tables Vol C 4.2.6.8 and 6.1.1.4'
O 3.0485 2.2868 1.5463 0.8670 13.2771 5.7011 0.3239 32.9089 0.2508 0.0106 0.0060 'International Tables Vol C 4.2.6.8 and 6.1.1.4'
P 6.4345 4.1791 1.7800 1.4908 1.9067 27.1570 0.5260 68.1645 1.1149 0.1023 0.0942 'International Tables Vol C 4.2.6.8 and 6.1.1.4'

loop_
_geom_angle_atom_site_label_1
_geom_angle_atom_site_label_2
_geom_angle_atom_site_label_3
_geom_angle
_geom_angle_publ_flag
Br35 C35 C36 119.37(10) no
Br35 C35 C34 119.76(10) no
C36 C35 C34 120.86(12) no
C35 C36 C31 118.28(12) no
C35 C36 H361 122.1 no
C31 C36 H361 119.6 no
C36 C31 N3 117.99(11) no
C36 C31 C32 123.69(11) no
N3 C31 C32 118.24(11) no
C31 N3 C4 127.63(11) no
C31 N3 N2 116.92(11) no
C4 N3 N2 115.38(11) no
N3 C4 C5 106.23(12) no
N3 C4 H41 123.4 no
C5 C4 H41 130.4 no
C4 C5 O5 135.64(15) no
C4 C5 O1 103.76(11) no
O5 C5 O1 120.59(13) no
C5 O1 N2 111.20(10) no
O1 N2 N3 103.40(11) no
C31 C32 N37 118.55(11) no
C31 C32 C33 115.07(11) no
N37 C32 C33 126.35(12) no
C32 N37 P38 133.88(10) no
N37 P38 C81 105.37(6) no
N37 P38 C61 113.44(6) no
C81 P38 C61 106.88(6) no
N37 P38 C71 115.95(6) no
C81 P38 C71 108.81(6) no
C61 P38 C71 106.02(6) no
P38 C81 C82 123.42(10) no
P38 C81 C86 117.07(10) no
C82 C81 C86 119.40(12) no
C81 C82 C83 119.89(14) no
C81 C82 H821 120.0 no
C83 C82 H821 120.1 no
C82 C83 C84 120.36(14) no
C82 C83 H831 119.2 no
C84 C83 H831 120.5 no
C83 C84 C85 120.07(14) no
C83 C84 H841 119.7 no
C85 C84 H841 120.2 no
C84 C85 C86 120.10(14) no
C84 C85 H851 120.6 no
C86 C85 H851 119.3 no
C81 C86 C85 120.13(14) no
C81 C86 H861 119.7 no
C85 C86 H861 120.2 no
P38 C61 C62 118.47(10) no
P38 C61 C66 121.98(10) no
C62 C61 C66 119.55(12) no
C61 C62 C63 120.13(13) no
C61 C62 H621 119.9 no
C63 C62 H621 120.0 no
C62 C63 C64 120.12(14) no
C62 C63 H631 120.3 no
C64 C63 H631 119.6 no
C63 C64 C65 120.08(14) no
C63 C64 H641 119.3 no
C65 C64 H641 120.6 no
C64 C65 C66 120.20(14) no
C64 C65 H651 120.3 no
C66 C65 H651 119.5 no
C61 C66 C65 119.92(13) no
C61 C66 H661 119.2 no
C65 C66 H661 120.8 no
P38 C71 C72 118.53(10) no
P38 C71 C76 121.79(10) no
C72 C71 C76 119.49(12) no
C71 C72 C73 119.60(13) no
C71 C72 H721 120.7 no
C73 C72 H721 119.7 no
C72 C73 C74 120.53(14) no
C72 C73 H731 118.4 no
C74 C73 H731 121.0 no
C73 C74 C75 120.17(13) no
C73 C74 H741 122.0 no
C75 C74 H741 117.8 no
C74 C75 C76 119.79(13) no
C74 C75 H751 119.4 no
C76 C75 H751 120.8 no
C71 C76 C75 120.40(13) no
C71 C76 H761 121.1 no
C75 C76 H761 118.5 no
C32 C33 C34 122.22(12) no
C32 C33 H331 119.2 no
C34 C33 H331 118.6 no
C35 C34 C33 119.87(12) no
C35 C34 H341 119.4 no
C33 C34 H341 120.8 no

loop_
_geom_bond_atom_site_label_1
_geom_bond_atom_site_label_2
_geom_bond_distance
_geom_bond_publ_flag
Br35 C35 1.8945(13) no
C35 C36 1.3838(18) no
C35 C34 1.3892(19) no
C36 C31 1.3902(17) no
C36 H361 0.945 no
C31 N3 1.4371(16) no
C31 C32 1.4154(17) no
N3 C4 1.3381(17) no
N3 N2 1.3206(16) no
C4 C5 1.4101(19) no
C4 H41 0.908 no
C5 O5 1.2154(17) no
C5 O1 1.4101(19) no
O1 N2 1.3822(15) no
C32 N37 1.3598(16) no
C32 C33 1.4148(18) no
N37 P38 1.5698(12) no
P38 C81 1.8016(13) no
P38 C61 1.8062(13) no
P38 C71 1.8053(13) no
C81 C82 1.3885(19) no
C81 C86 1.4006(19) no
C82 C83 1.396(2) no
C82 H821 0.951 no
C83 C84 1.378(2) no
C83 H831 0.941 no
C84 C85 1.385(2) no
C84 H841 0.927 no
C85 C86 1.387(2) no
C85 H851 0.954 no
C86 H861 0.934 no
C61 C62 1.3959(19) no
C61 C66 1.3983(19) no
C62 C63 1.389(2) no
C62 H621 0.938 no
C63 C64 1.386(2) no
C63 H631 0.938 no
C64 C65 1.389(2) no
C64 H641 0.935 no
C65 C66 1.389(2) no
C65 H651 0.928 no
C66 H661 0.932 no
C71 C72 1.3966(19) no
C71 C76 1.3978(18) no
C72 C73 1.393(2) no
C72 H721 0.936 no
C73 C74 1.386(2) no
C73 H731 0.943 no
C74 C75 1.385(2) no
C74 H741 0.939 no
C75 C76 1.392(2) no
C75 H751 0.944 no
C76 H761 0.929 no
C33 C34 1.3850(18) no
C33 H331 0.935 no
C34 H341 0.920 no

loop_
_geom_hbond_atom_site_label_D
_geom_hbond_atom_site_label_H
_geom_hbond_atom_site_label_A
_geom_hbond_site_symmetry_A
_geom_hbond_distance_DH
_geom_hbond_distance_HA
_geom_hbond_distance_DA
_geom_hbond_angle_DHA
_geom_hbond_publ_flag
C4 H41 O5 2_776 0.91 2.48 3.344(2) 159 yes
C72 H721 O5 2_776 0.94 2.37 3.297(2) 173 yes
